data_1549218
loop_
_publ_author_name
'Zhang, Hairong'
'Guo, Lihua'
'Tian, Zhenzhen'
'Tian, Meng'
'Zhang, Shumiao'
'Xu, Zhishan'
'Gong, Peiwei'
'Zheng, Xiaofeng'
'Zhao, Jia'
'Liu, Zhe'

_publ_section_title
;
 Significant effects of counteranions on the anticancer activity of
 iridium(iii) complexes.
;
_journal_issue 35
_journal_name_full 'Chemical communications (Cambridge, England)'
_journal_page_first 4421
_journal_page_last 4424
_journal_paper_doi 10.1039/c8cc01326h
_journal_volume 54
_journal_year 2018
_chemical_formula_sum 'C55 H49 B Cl Ir N2'
_chemical_formula_weight 976.42
_space_group_IT_number 14
_space_group_name_Hall '-P 2yn'
_space_group_name_H-M_alt 'P 1 21/n 1'
_symmetry_cell_setting monoclinic
_symmetry_space_group_name_Hall '-P 2yn'
_symmetry_space_group_name_H-M 'P 1 21/n 1'
_atom_sites_solution_hydrogens geom
_atom_sites_solution_primary direct
_atom_sites_solution_secondary difmap
_audit_creation_method SHELXL-97
_audit_update_record
;
2018-03-11 deposited with the CCDC.
2018-04-04 downloaded from the CCDC.
;
_cell_angle_alpha 90.00
_cell_angle_beta 108.456(2)
_cell_angle_gamma 90.00
_cell_formula_units_Z 4
_cell_length_a 20.4266(18)
_cell_length_b 9.3782(7)
_cell_length_c 24.537(2)
_cell_measurement_reflns_used 6488
_cell_measurement_temperature 298(2)
_cell_measurement_theta_max 24.063
_cell_measurement_theta_min 2.413
_cell_volume 4458.7(6)
_computing_cell_refinement 'Bruker SMART'
_computing_data_collection 'Bruker SMART'
_computing_data_reduction 'Bruker SAINT'
_computing_molecular_graphics 'Bruker SHELXTL'
_computing_publication_material 'Bruker SHELXTL'
_computing_structure_refinement 'SHELXL-97 (Sheldrick, 1997)'
_computing_structure_solution 'SHELXS-97 (Sheldrick, 1990)'
_diffrn_ambient_temperature 298(2)
_diffrn_measured_fraction_theta_full 0.997
_diffrn_measured_fraction_theta_max 0.997
_diffrn_measurement_device_type 'CCD area detector'
_diffrn_measurement_method 'phi and omega scans'
_diffrn_radiation_monochromator graphite
_diffrn_radiation_source 'fine-focus sealed tube'
_diffrn_radiation_type MoK\a
_diffrn_radiation_wavelength 0.71073
_diffrn_reflns_av_R_equivalents 0.0591
_diffrn_reflns_av_sigmaI/netI 0.0695
_diffrn_reflns_limit_h_max 14
_diffrn_reflns_limit_h_min -24
_diffrn_reflns_limit_k_max 11
_diffrn_reflns_limit_k_min -11
_diffrn_reflns_limit_l_max 29
_diffrn_reflns_limit_l_min -28
_diffrn_reflns_number 21674
_diffrn_reflns_theta_full 25.02
_diffrn_reflns_theta_max 25.02
_diffrn_reflns_theta_min 2.34
_exptl_absorpt_coefficient_mu 3.094
_exptl_absorpt_correction_T_max 0.5493
_exptl_absorpt_correction_T_min 0.3497
_exptl_absorpt_correction_type multi-scan
_exptl_absorpt_process_details sadabs
_exptl_crystal_colour red
_exptl_crystal_density_diffrn 1.455
_exptl_crystal_density_meas ?
_exptl_crystal_density_method 'not measured'
_exptl_crystal_description block
_exptl_crystal_F_000 1968
_exptl_crystal_size_max 0.43
_exptl_crystal_size_mid 0.28
_exptl_crystal_size_min 0.22
_refine_diff_density_max 0.973
_refine_diff_density_min -0.755
_refine_diff_density_rms 0.104
_refine_ls_extinction_method none
_refine_ls_goodness_of_fit_ref 1.037
_refine_ls_hydrogen_treatment mixed
_refine_ls_matrix_type full
_refine_ls_number_parameters 545
_refine_ls_number_reflns 7834
_refine_ls_number_restraints 1
_refine_ls_restrained_S_all 1.037
_refine_ls_R_factor_all 0.0648
_refine_ls_R_factor_gt 0.0362
_refine_ls_shift/su_max 0.001
_refine_ls_shift/su_mean 0.000
_refine_ls_structure_factor_coef Fsqd
_refine_ls_weighting_details 'calc w=1/[\s^2^(Fo^2^)+(0.0314P)^2^+0.0000P] where P=(Fo^2^+2Fc^2^)/3'
_refine_ls_weighting_scheme calc
_refine_ls_wR_factor_gt 0.0733
_refine_ls_wR_factor_ref 0.0812
_reflns_number_gt 5574
_reflns_number_total 7834
_reflns_threshold_expression >2sigma(I)
_cod_data_source_file c8cc01326h2.cif
_cod_data_source_block 180304c
_cod_depositor_comments
;
The following automatic conversions were performed:

'_symmetry_cell_setting' value 'Monoclinic' changed to 'monoclinic'
according to
/home/data/users/saulius/crontab/automatic-downloads/rss-feeds/RSC/lib/dictionaries/cif_core.dic
dictionary named 'cif_core.dic' version 2.4.2 from 2011-04-26.

'_exptl_crystal_density_meas' value 'not measured' was changed to '?'
- the value is perceived as not measured.

Automatic conversion script
Id: cif_fix_values 4973 2017-02-22 13:04:09Z antanas 

 Adding full bibliography for 1549218.cif.
;
_cod_original_sg_symbol_H-M P2(1)/n
_cod_database_code 1549218

loop_
_symmetry_equiv_pos_as_xyz
'x, y, z'
'-x+1/2, y+1/2, -z+1/2'
'-x, -y, -z'
'x-1/2, -y-1/2, z-1/2'

loop_
_atom_site_label
_atom_site_type_symbol
_atom_site_fract_x
_atom_site_fract_y
_atom_site_fract_z
_atom_site_U_iso_or_equiv
_atom_site_adp_type
_atom_site_occupancy
_atom_site_symmetry_multiplicity
_atom_site_calc_flag
_atom_site_refinement_flags
Ir1 Ir 0.432168(11) 0.10037(2) 0.244782(8) 0.03527(8) Uani 1 1 d .
Cl1 Cl 0.36917(8) 0.31658(15) 0.24334(6) 0.0539(4) Uani 1 1 d .
N1 N 0.5116(2) 0.2369(4) 0.24179(16) 0.0406(11) Uani 1 1 d .
N2 N 0.4095(2) 0.1423(5) 0.15657(16) 0.0440(12) Uani 1 1 d .
B1 B 0.1981(3) 0.2004(7) 0.5624(2) 0.0384(15) Uani 1 1 d .
C1 C 0.5613(3) 0.2841(6) 0.2882(2) 0.0518(15) Uani 1 1 d .
H1 H 0.5626 0.2520 0.3243 0.062 Uiso 1 1 calc R
C2 C 0.6107(3) 0.3788(6) 0.2836(3) 0.0659(18) Uani 1 1 d .
H2 H 0.6442 0.4111 0.3166 0.079 Uiso 1 1 calc R
C3 C 0.6108(3) 0.4263(6) 0.2307(3) 0.074(2) Uani 1 1 d .
H3 H 0.6444 0.4893 0.2271 0.089 Uiso 1 1 calc R
C4 C 0.5591(4) 0.3766(7) 0.1827(3) 0.075(2) Uani 1 1 d .
H4 H 0.5577 0.4057 0.1462 0.090 Uiso 1 1 calc R
C5 C 0.5101(3) 0.2846(6) 0.1896(2) 0.0499(15) Uani 1 1 d .
C6 C 0.4511(3) 0.2328(6) 0.1414(2) 0.0583(17) Uani 1 1 d .
C7 C 0.4359(4) 0.2793(7) 0.0854(2) 0.082(2) Uani 1 1 d .
H7 H 0.4660 0.3405 0.0754 0.098 Uiso 1 1 calc R
C8 C 0.3759(4) 0.2348(7) 0.0442(3) 0.084(2) Uani 1 1 d .
H8 H 0.3642 0.2683 0.0066 0.101 Uiso 1 1 calc R
C9 C 0.3338(4) 0.1394(7) 0.0601(2) 0.068(2) Uani 1 1 d .
H9 H 0.2938 0.1052 0.0331 0.082 Uiso 1 1 calc R
C10 C 0.3517(3) 0.0956(6) 0.1164(2) 0.0556(16) Uani 1 1 d .
H10 H 0.3231 0.0318 0.1271 0.067 Uiso 1 1 calc R
C11 C 0.4596(3) 0.0067(5) 0.33034(19) 0.0357(12) Uani 1 1 d .
C12 C 0.4926(3) -0.0712(5) 0.2953(2) 0.0388(13) Uani 1 1 d .
C13 C 0.4395(3) -0.1289(5) 0.2472(2) 0.0464(15) Uani 1 1 d .
C14 C 0.3736(3) -0.0902(6) 0.2521(2) 0.0446(14) Uani 1 1 d .
C15 C 0.3863(3) -0.0063(5) 0.3031(2) 0.0394(13) Uani 1 1 d .
C16 C 0.4947(3) 0.0746(5) 0.3867(2) 0.0354(12) Uani 1 1 d .
C17 C 0.4768(3) 0.2110(6) 0.3997(2) 0.0447(14) Uani 1 1 d .
H17 H 0.4444 0.2637 0.3717 0.054 Uiso 1 1 calc R
C18 C 0.5068(3) 0.2683(5) 0.4537(2) 0.0447(14) Uani 1 1 d .
H18 H 0.4942 0.3595 0.4615 0.054 Uiso 1 1 calc R
C19 C 0.5556(3) 0.1923(5) 0.4970(2) 0.0375(12) Uani 1 1 d .
C20 C 0.5736(3) 0.0587(5) 0.4835(2) 0.0400(13) Uani 1 1 d .
H20 H 0.6068 0.0070 0.5112 0.048 Uiso 1 1 calc R
C21 C 0.5432(3) -0.0007(5) 0.4295(2) 0.0396(13) Uani 1 1 d .
H21 H 0.5557 -0.0922 0.4219 0.048 Uiso 1 1 calc R
C22 C 0.5866(3) 0.2572(5) 0.5548(2) 0.0422(13) Uani 1 1 d U
C23 C 0.6564(3) 0.2448(6) 0.5844(2) 0.0501(15) Uani 1 1 d .
H23 H 0.6847 0.1947 0.5679 0.060 Uiso 1 1 calc R
C24 C 0.6848(3) 0.3065(6) 0.6386(3) 0.0633(18) Uani 1 1 d .
H24 H 0.7316 0.2966 0.6583 0.076 Uiso 1 1 calc R
C25 C 0.6434(4) 0.3814(6) 0.6627(2) 0.0630(18) Uani 1 1 d .
H25 H 0.6627 0.4238 0.6984 0.076 Uiso 1 1 calc R
C26 C 0.5737(4) 0.3949(6) 0.6348(2) 0.0590(17) Uani 1 1 d .
H26 H 0.5459 0.4454 0.6515 0.071 Uiso 1 1 calc R
C27 C 0.5454(3) 0.3312(5) 0.5807(2) 0.0485(14) Uani 1 1 d U
H27 H 0.4983 0.3387 0.5618 0.058 Uiso 1 1 calc R
C28 C 0.5691(3) -0.0929(6) 0.3073(2) 0.0603(17) Uani 1 1 d .
H28A H 0.5832 -0.1794 0.3288 0.090 Uiso 1 1 calc R
H28B H 0.5938 -0.0138 0.3292 0.090 Uiso 1 1 calc R
H28C H 0.5790 -0.0995 0.2717 0.090 Uiso 1 1 calc R
C29 C 0.4516(4) -0.2267(6) 0.2022(3) 0.077(2) Uani 1 1 d .
H29A H 0.4973 -0.2117 0.2002 0.115 Uiso 1 1 calc R
H29B H 0.4184 -0.2062 0.1655 0.115 Uiso 1 1 calc R
H29C H 0.4467 -0.3241 0.2123 0.115 Uiso 1 1 calc R
C30 C 0.3043(3) -0.1393(6) 0.2145(2) 0.0652(19) Uani 1 1 d .
H30A H 0.3093 -0.1893 0.1819 0.098 Uiso 1 1 calc R
H30B H 0.2747 -0.0582 0.2015 0.098 Uiso 1 1 calc R
H30C H 0.2843 -0.2018 0.2359 0.098 Uiso 1 1 calc R
C31 C 0.3314(3) 0.0535(6) 0.3249(2) 0.0570(16) Uani 1 1 d .
H31A H 0.3251 0.1529 0.3153 0.086 Uiso 1 1 calc R
H31B H 0.3449 0.0424 0.3658 0.086 Uiso 1 1 calc R
H31C H 0.2888 0.0036 0.3074 0.086 Uiso 1 1 calc R
C32 C 0.2546(3) 0.2799(5) 0.5374(2) 0.0416(13) Uani 1 1 d .
C33 C 0.3081(3) 0.3654(6) 0.5710(3) 0.0585(17) Uani 1 1 d .
H33 H 0.3126 0.3777 0.6096 0.070 Uiso 1 1 calc R
C34 C 0.3555(4) 0.4338(7) 0.5489(4) 0.078(2) Uani 1 1 d .
H34 H 0.3892 0.4931 0.5726 0.093 Uiso 1 1 calc R
C35 C 0.3526(4) 0.4142(8) 0.4940(4) 0.089(3) Uani 1 1 d .
H35 H 0.3849 0.4577 0.4799 0.106 Uiso 1 1 calc R
C36 C 0.3020(4) 0.3299(9) 0.4590(3) 0.086(2) Uani 1 1 d .
H36 H 0.2996 0.3159 0.4209 0.103 Uiso 1 1 calc R
C37 C 0.2535(3) 0.2644(7) 0.4807(3) 0.070(2) Uani 1 1 d .
H37 H 0.2191 0.2083 0.4561 0.084 Uiso 1 1 calc R
C38 C 0.1224(3) 0.2214(7) 0.5137(2) 0.0578(16) Uani 1 1 d .
C39 C 0.1005(4) 0.3579(8) 0.4917(3) 0.089(2) Uani 1 1 d .
H39 H 0.1308 0.4339 0.5045 0.107 Uiso 1 1 calc R
C40 C 0.0358(4) 0.3855(9) 0.4518(3) 0.092(2) Uani 1 1 d .
H40 H 0.0238 0.4780 0.4388 0.110 Uiso 1 1 calc R
C41 C -0.0088(4) 0.2786(10) 0.4325(3) 0.099(3) Uani 1 1 d .
H41 H -0.0516 0.2959 0.4054 0.119 Uiso 1 1 calc R
C42 C 0.0080(4) 0.1517(10) 0.4516(4) 0.111(3) Uani 1 1 d .
H42 H -0.0238 0.0781 0.4392 0.134 Uiso 1 1 calc R
C43 C 0.0748(4) 0.1213(8) 0.4918(3) 0.104(3) Uani 1 1 d .
H43 H 0.0855 0.0273 0.5031 0.124 Uiso 1 1 calc R
C44 C 0.1989(3) 0.2729(5) 0.6239(2) 0.0374(13) Uani 1 1 d .
C45 C 0.2482(3) 0.2328(6) 0.6755(2) 0.0556(16) Uani 1 1 d .
H45 H 0.2805 0.1638 0.6742 0.067 Uiso 1 1 calc R
C46 C 0.2516(4) 0.2894(7) 0.7277(2) 0.0685(19) Uani 1 1 d .
H46 H 0.2856 0.2574 0.7604 0.082 Uiso 1 1 calc R
C47 C 0.2063(4) 0.3917(6) 0.7329(3) 0.069(2) Uani 1 1 d .
H47 H 0.2085 0.4289 0.7686 0.083 Uiso 1 1 calc R
C48 C 0.1574(4) 0.4378(7) 0.6832(3) 0.083(2) Uani 1 1 d .
H48 H 0.1265 0.5092 0.6849 0.099 Uiso 1 1 calc R
C49 C 0.1540(3) 0.3775(6) 0.6305(3) 0.0647(18) Uani 1 1 d .
H49 H 0.1197 0.4092 0.5979 0.078 Uiso 1 1 calc R
C50 C 0.2175(3) 0.0309(6) 0.5737(2) 0.0381(13) Uani 1 1 d .
C51 C 0.2691(3) -0.0376(6) 0.5571(2) 0.0552(16) Uani 1 1 d .
H51 H 0.2950 0.0156 0.5394 0.066 Uiso 1 1 calc R
C52 C 0.2832(3) -0.1847(7) 0.5663(3) 0.0650(18) Uani 1 1 d .
H52 H 0.3173 -0.2269 0.5541 0.078 Uiso 1 1 calc R
C53 C 0.2468(3) -0.2644(6) 0.5930(3) 0.0590(17) Uani 1 1 d .
H53 H 0.2557 -0.3614 0.5988 0.071 Uiso 1 1 calc R
C54 C 0.1976(3) -0.2019(6) 0.6110(2) 0.0540(16) Uani 1 1 d .
H54 H 0.1732 -0.2559 0.6299 0.065 Uiso 1 1 calc R
C55 C 0.1831(3) -0.0565(6) 0.6014(2) 0.0478(15) Uani 1 1 d .
H55 H 0.1489 -0.0165 0.6142 0.057 Uiso 1 1 calc R

loop_
_atom_site_aniso_label
_atom_site_aniso_U_11
_atom_site_aniso_U_22
_atom_site_aniso_U_33
_atom_site_aniso_U_23
_atom_site_aniso_U_13
_atom_site_aniso_U_12
Ir1 0.03064(13) 0.04282(12) 0.03074(11) 0.00097(10) 0.00744(8) -0.00321(12)
Cl1 0.0577(10) 0.0493(8) 0.0548(8) 0.0035(7) 0.0179(7) 0.0102(8)
N1 0.032(3) 0.056(3) 0.033(2) 0.002(2) 0.010(2) -0.009(2)
N2 0.042(3) 0.060(3) 0.029(2) -0.001(2) 0.010(2) -0.015(2)
B1 0.029(4) 0.048(4) 0.038(3) 0.001(3) 0.010(3) -0.003(3)
C1 0.040(4) 0.065(4) 0.045(3) -0.001(3) 0.005(3) -0.011(3)
C2 0.051(4) 0.072(4) 0.065(4) -0.001(4) 0.005(3) -0.022(4)
C3 0.050(5) 0.070(5) 0.095(5) 0.008(4) 0.014(4) -0.031(4)
C4 0.065(5) 0.094(5) 0.061(4) 0.016(4) 0.016(4) -0.032(4)
C5 0.044(4) 0.063(4) 0.044(3) 0.003(3) 0.015(3) -0.011(3)
C6 0.059(4) 0.074(4) 0.038(3) 0.008(3) 0.009(3) -0.027(4)
C7 0.082(5) 0.101(5) 0.048(4) 0.014(4) 0.002(4) -0.040(5)
C8 0.083(6) 0.107(6) 0.047(4) 0.012(4) -0.001(4) -0.037(5)
C9 0.066(5) 0.085(5) 0.041(3) 0.003(3) -0.001(3) -0.028(4)
C10 0.057(4) 0.069(4) 0.037(3) -0.001(3) 0.009(3) -0.022(4)
C11 0.031(3) 0.041(3) 0.031(3) 0.011(2) 0.005(2) 0.001(3)
C12 0.040(3) 0.039(3) 0.039(3) 0.004(2) 0.015(3) 0.004(3)
C13 0.055(4) 0.031(3) 0.050(3) -0.002(3) 0.013(3) -0.004(3)
C14 0.047(4) 0.046(3) 0.042(3) 0.008(3) 0.016(3) -0.007(3)
C15 0.040(4) 0.044(3) 0.037(3) 0.011(3) 0.016(3) -0.004(3)
C16 0.028(3) 0.047(3) 0.031(3) 0.007(2) 0.010(2) 0.002(3)
C17 0.042(4) 0.050(3) 0.037(3) 0.012(3) 0.005(3) 0.006(3)
C18 0.048(4) 0.038(3) 0.047(3) 0.004(3) 0.014(3) 0.002(3)
C19 0.035(3) 0.043(3) 0.036(3) 0.007(2) 0.012(2) -0.005(3)
C20 0.030(3) 0.049(3) 0.037(3) 0.009(2) 0.006(2) 0.000(3)
C21 0.037(3) 0.041(3) 0.042(3) 0.007(3) 0.014(3) -0.001(3)
C22 0.054(4) 0.038(3) 0.032(3) 0.007(2) 0.010(3) -0.007(3)
C23 0.046(4) 0.056(4) 0.042(3) 0.003(3) 0.004(3) -0.003(3)
C24 0.051(4) 0.062(4) 0.061(4) 0.006(3) -0.006(3) -0.011(4)
C25 0.076(5) 0.058(4) 0.042(3) 0.001(3) 0.000(3) -0.011(4)
C26 0.083(5) 0.050(3) 0.047(3) -0.001(3) 0.025(4) 0.004(4)
C27 0.052(4) 0.049(3) 0.043(3) 0.004(3) 0.012(3) -0.009(3)
C28 0.044(4) 0.079(4) 0.063(4) 0.011(3) 0.025(3) 0.023(4)
C29 0.090(6) 0.065(4) 0.072(4) -0.024(4) 0.020(4) 0.007(4)
C30 0.053(4) 0.072(4) 0.057(4) 0.007(3) -0.002(3) -0.024(4)
C31 0.041(4) 0.072(4) 0.061(4) 0.013(3) 0.018(3) 0.002(3)
C32 0.031(3) 0.041(3) 0.055(3) 0.008(3) 0.016(3) 0.007(3)
C33 0.039(4) 0.054(4) 0.090(5) 0.002(3) 0.032(4) 0.003(3)
C34 0.058(5) 0.057(4) 0.139(7) -0.004(4) 0.060(5) -0.009(4)
C35 0.059(6) 0.085(6) 0.144(8) 0.046(6) 0.064(6) 0.016(5)
C36 0.064(5) 0.127(7) 0.079(5) 0.051(5) 0.041(4) 0.030(5)
C37 0.043(4) 0.119(6) 0.053(4) 0.021(4) 0.022(3) 0.009(4)
C38 0.041(4) 0.069(4) 0.059(4) 0.004(3) 0.010(3) 0.001(4)
C39 0.059(5) 0.099(6) 0.089(5) 0.014(4) -0.005(4) 0.008(5)
C40 0.064(6) 0.102(6) 0.095(6) 0.015(5) 0.002(5) 0.015(5)
C41 0.060(6) 0.111(7) 0.102(6) 0.017(6) -0.010(5) 0.008(6)
C42 0.069(6) 0.106(7) 0.122(7) -0.003(6) -0.023(5) 0.001(6)
C43 0.074(6) 0.090(6) 0.110(6) 0.003(5) -0.024(5) 0.011(5)
C44 0.035(3) 0.032(3) 0.046(3) 0.003(2) 0.013(3) -0.001(3)
C45 0.050(4) 0.062(4) 0.048(4) 0.001(3) 0.006(3) 0.008(3)
C46 0.075(5) 0.076(4) 0.042(4) -0.008(3) 0.000(3) -0.002(4)
C47 0.093(6) 0.047(4) 0.067(4) -0.015(4) 0.023(4) -0.009(4)
C48 0.121(7) 0.060(4) 0.071(5) -0.014(4) 0.037(5) 0.027(4)
C49 0.072(5) 0.061(4) 0.057(4) 0.002(3) 0.016(3) 0.016(4)
C50 0.026(3) 0.053(3) 0.032(3) -0.004(2) 0.004(2) -0.002(3)
C51 0.047(4) 0.055(4) 0.066(4) -0.006(3) 0.020(3) -0.001(3)
C52 0.045(4) 0.065(4) 0.084(5) -0.006(4) 0.019(4) 0.012(4)
C53 0.051(4) 0.050(4) 0.061(4) 0.001(3) -0.005(3) 0.001(4)
C54 0.048(4) 0.063(4) 0.045(3) 0.010(3) 0.005(3) -0.004(4)
C55 0.041(4) 0.065(4) 0.035(3) 0.000(3) 0.009(3) 0.003(3)

loop_
_atom_type_symbol
_atom_type_description
_atom_type_scat_dispersion_real
_atom_type_scat_dispersion_imag
_atom_type_scat_source
C C 0.0033 0.0016 'International Tables Vol C Tables 4.2.6.8 and 6.1.1.4'
H H 0.0000 0.0000 'International Tables Vol C Tables 4.2.6.8 and 6.1.1.4'
B B 0.0013 0.0007 'International Tables Vol C Tables 4.2.6.8 and 6.1.1.4'
N N 0.0061 0.0033 'International Tables Vol C Tables 4.2.6.8 and 6.1.1.4'
Cl Cl 0.1484 0.1585 'International Tables Vol C Tables 4.2.6.8 and 6.1.1.4'
Ir Ir -1.4442 7.9887 'International Tables Vol C Tables 4.2.6.8 and 6.1.1.4'

loop_
_geom_angle_atom_site_label_1
_geom_angle_atom_site_label_2
_geom_angle_atom_site_label_3
_geom_angle
N1 Ir1 N2 76.68(16)
N1 Ir1 C13 124.4(2)
N2 Ir1 C13 101.89(18)
N1 Ir1 C12 99.64(18)
N2 Ir1 C12 128.96(18)
C13 Ir1 C12 38.73(19)
N1 Ir1 C11 108.39(17)
N2 Ir1 C11 166.64(17)
C13 Ir1 C11 64.93(19)
C12 Ir1 C11 38.92(18)
N1 Ir1 C15 143.46(17)
N2 Ir1 C15 139.40(18)
C13 Ir1 C15 64.2(2)
C12 Ir1 C15 64.51(19)
C11 Ir1 C15 38.51(18)
N1 Ir1 C14 162.75(19)
N2 Ir1 C14 106.78(18)
C13 Ir1 C14 38.56(19)
C12 Ir1 C14 64.8(2)
C11 Ir1 C14 64.70(18)
C15 Ir1 C14 38.19(18)
N1 Ir1 Cl1 84.26(12)
N2 Ir1 Cl1 83.35(12)
C13 Ir1 Cl1 151.32(17)
C12 Ir1 Cl1 147.60(13)
C11 Ir1 Cl1 109.20(14)
C15 Ir1 Cl1 93.31(14)
C14 Ir1 Cl1 112.80(16)
C1 N1 C5 118.8(5)
C1 N1 Ir1 124.2(4)
C5 N1 Ir1 116.9(3)
C6 N2 C10 119.3(5)
C6 N2 Ir1 117.0(3)
C10 N2 Ir1 123.3(4)
C38 B1 C50 111.1(5)
C38 B1 C32 106.5(4)
C50 B1 C32 110.0(4)
C38 B1 C44 110.6(4)
C50 B1 C44 108.2(4)
C32 B1 C44 110.4(4)
N1 C1 C2 121.5(5)
N1 C1 H1 119.2
C2 C1 H1 119.2
C3 C2 C1 120.5(6)
C3 C2 H2 119.7
C1 C2 H2 119.7
C2 C3 C4 117.6(6)
C2 C3 H3 121.2
C4 C3 H3 121.2
C5 C4 C3 119.8(6)
C5 C4 H4 120.1
C3 C4 H4 120.1
N1 C5 C4 121.8(5)
N1 C5 C6 114.8(5)
C4 C5 C6 123.4(5)
N2 C6 C7 121.0(5)
N2 C6 C5 114.6(5)
C7 C6 C5 124.3(5)
C6 C7 C8 120.1(6)
C6 C7 H7 120.0
C8 C7 H7 120.0
C9 C8 C7 118.4(6)
C9 C8 H8 120.8
C7 C8 H8 120.8
C10 C9 C8 119.1(6)
C10 C9 H9 120.5
C8 C9 H9 120.5
N2 C10 C9 122.1(5)
N2 C10 H10 118.9
C9 C10 H10 118.9
C15 C11 C12 107.0(4)
C15 C11 C16 126.4(5)
C12 C11 C16 126.3(5)
C15 C11 Ir1 70.9(3)
C12 C11 Ir1 70.0(3)
C16 C11 Ir1 128.7(3)
C13 C12 C11 107.8(5)
C13 C12 C28 125.3(5)
C11 C12 C28 126.9(5)
C13 C12 Ir1 70.3(3)
C11 C12 Ir1 71.1(3)
C28 C12 Ir1 125.5(4)
C12 C13 C14 108.8(5)
C12 C13 C29 125.0(5)
C14 C13 C29 125.9(5)
C12 C13 Ir1 71.0(3)
C14 C13 Ir1 72.0(3)
C29 C13 Ir1 127.5(4)
C15 C14 C13 107.2(5)
C15 C14 C30 125.6(5)
C13 C14 C30 126.9(5)
C15 C14 Ir1 70.7(3)
C13 C14 Ir1 69.4(3)
C30 C14 Ir1 129.4(4)
C14 C15 C11 109.1(5)
C14 C15 C31 124.7(5)
C11 C15 C31 126.2(5)
C14 C15 Ir1 71.1(3)
C11 C15 Ir1 70.6(3)
C31 C15 Ir1 126.0(4)
C21 C16 C17 118.1(5)
C21 C16 C11 120.3(4)
C17 C16 C11 121.5(4)
C18 C17 C16 120.5(5)
C18 C17 H17 119.8
C16 C17 H17 119.8
C17 C18 C19 121.5(5)
C17 C18 H18 119.2
C19 C18 H18 119.2
C20 C19 C18 117.5(5)
C20 C19 C22 122.4(5)
C18 C19 C22 120.0(5)
C19 C20 C21 121.5(5)
C19 C20 H20 119.3
C21 C20 H20 119.3
C16 C21 C20 120.9(5)
C16 C21 H21 119.6
C20 C21 H21 119.6
C23 C22 C27 118.3(5)
C23 C22 C19 121.5(5)
C27 C22 C19 120.2(5)
C22 C23 C24 120.8(6)
C22 C23 H23 119.6
C24 C23 H23 119.6
C25 C24 C23 119.8(6)
C25 C24 H24 120.1
C23 C24 H24 120.1
C24 C25 C26 121.0(6)
C24 C25 H25 119.5
C26 C25 H25 119.5
C25 C26 C27 118.9(6)
C25 C26 H26 120.6
C27 C26 H26 120.6
C22 C27 C26 121.2(6)
C22 C27 H27 119.4
C26 C27 H27 119.4
C12 C28 H28A 109.5
C12 C28 H28B 109.5
H28A C28 H28B 109.5
C12 C28 H28C 109.5
H28A C28 H28C 109.5
H28B C28 H28C 109.5
C13 C29 H29A 109.5
C13 C29 H29B 109.5
H29A C29 H29B 109.5
C13 C29 H29C 109.5
H29A C29 H29C 109.5
H29B C29 H29C 109.5
C14 C30 H30A 109.5
C14 C30 H30B 109.5
H30A C30 H30B 109.5
C14 C30 H30C 109.5
H30A C30 H30C 109.5
H30B C30 H30C 109.5
C15 C31 H31A 109.5
C15 C31 H31B 109.5
H31A C31 H31B 109.5
C15 C31 H31C 109.5
H31A C31 H31C 109.5
H31B C31 H31C 109.5
C37 C32 C33 114.3(5)
C37 C32 B1 122.2(5)
C33 C32 B1 123.5(5)
C32 C33 C34 122.9(6)
C32 C33 H33 118.6
C34 C33 H33 118.6
C35 C34 C33 120.5(7)
C35 C34 H34 119.8
C33 C34 H34 119.8
C34 C35 C36 119.6(7)
C34 C35 H35 120.2
C36 C35 H35 120.2
C35 C36 C37 119.9(7)
C35 C36 H36 120.1
C37 C36 H36 120.1
C32 C37 C36 122.9(7)
C32 C37 H37 118.6
C36 C37 H37 118.6
C43 C38 C39 112.5(6)
C43 C38 B1 127.4(6)
C39 C38 B1 120.0(6)
C40 C39 C38 123.6(7)
C40 C39 H39 118.2
C38 C39 H39 118.2
C41 C40 C39 119.8(7)
C41 C40 H40 120.1
C39 C40 H40 120.1
C42 C41 C40 119.5(8)
C42 C41 H41 120.3
C40 C41 H41 120.3
C41 C42 C43 121.3(8)
C41 C42 H42 119.4
C43 C42 H42 119.4
C38 C43 C42 123.3(7)
C38 C43 H43 118.3
C42 C43 H43 118.3
C49 C44 C45 113.5(5)
C49 C44 B1 125.6(5)
C45 C44 B1 120.9(5)
C46 C45 C44 123.5(6)
C46 C45 H45 118.3
C44 C45 H45 118.3
C47 C46 C45 121.7(6)
C47 C46 H46 119.1
C45 C46 H46 119.1
C46 C47 C48 117.4(6)
C46 C47 H47 121.3
C48 C47 H47 121.3
C47 C48 C49 120.2(6)
C47 C48 H48 119.9
C49 C48 H48 119.9
C44 C49 C48 123.7(6)
C44 C49 H49 118.1
C48 C49 H49 118.1
C55 C50 C51 114.5(5)
C55 C50 B1 121.4(5)
C51 C50 B1 124.0(5)
C50 C51 C52 122.4(6)
C50 C51 H51 118.8
C52 C51 H51 118.8
C53 C52 C51 120.0(6)
C53 C52 H52 120.0
C51 C52 H52 120.0
C54 C53 C52 119.6(6)
C54 C53 H53 120.2
C52 C53 H53 120.2
C53 C54 C55 120.5(6)
C53 C54 H54 119.8
C55 C54 H54 119.8
C50 C55 C54 122.9(6)
C50 C55 H55 118.5
C54 C55 H55 118.5

loop_
_geom_bond_atom_site_label_1
_geom_bond_atom_site_label_2
_geom_bond_distance
Ir1 N1 2.087(4)
Ir1 N2 2.102(4)
Ir1 C13 2.155(5)
Ir1 C12 2.164(5)
Ir1 C11 2.179(4)
Ir1 C15 2.184(5)
Ir1 C14 2.189(5)
Ir1 Cl1 2.3958(14)
N1 C1 1.338(6)
N1 C5 1.348(6)
N2 C6 1.336(6)
N2 C10 1.348(6)
B1 C38 1.639(8)
B1 C50 1.641(8)
B1 C32 1.645(8)
B1 C44 1.651(7)
C1 C2 1.375(7)
C1 H1 0.9300
C2 C3 1.373(8)
C2 H2 0.9300
C3 C4 1.389(8)
C3 H3 0.9300
C4 C5 1.371(7)
C4 H4 0.9300
C5 C6 1.477(7)
C6 C7 1.380(7)
C7 C8 1.383(8)
C7 H7 0.9300
C8 C9 1.380(8)
C8 H8 0.9300
C9 C10 1.374(7)
C9 H9 0.9300
C10 H10 0.9300
C11 C15 1.439(7)
C11 C12 1.447(7)
C11 C16 1.485(6)
C12 C13 1.432(7)
C12 C28 1.509(7)
C13 C14 1.435(7)
C13 C29 1.515(7)
C14 C15 1.431(7)
C14 C30 1.498(7)
C15 C31 1.497(7)
C16 C21 1.387(6)
C16 C17 1.393(7)
C17 C18 1.382(7)
C17 H17 0.9300
C18 C19 1.400(7)
C18 H18 0.9300
C19 C20 1.375(7)
C19 C22 1.488(7)
C20 C21 1.390(6)
C20 H20 0.9300
C21 H21 0.9300
C22 C23 1.385(7)
C22 C27 1.389(7)
C23 C24 1.397(7)
C23 H23 0.9300
C24 C25 1.368(8)
C24 H24 0.9300
C25 C26 1.376(9)
C25 H25 0.9300
C26 C27 1.403(7)
C26 H26 0.9300
C27 H27 0.9300
C28 H28A 0.9600
C28 H28B 0.9600
C28 H28C 0.9600
C29 H29A 0.9600
C29 H29B 0.9600
C29 H29C 0.9600
C30 H30A 0.9600
C30 H30B 0.9600
C30 H30C 0.9600
C31 H31A 0.9600
C31 H31B 0.9600
C31 H31C 0.9600
C32 C37 1.394(7)
C32 C33 1.395(7)
C33 C34 1.405(8)
C33 H33 0.9300
C34 C35 1.342(10)
C34 H34 0.9300
C35 C36 1.369(10)
C35 H35 0.9300
C36 C37 1.405(9)
C36 H36 0.9300
C37 H37 0.9300
C38 C43 1.335(9)
C38 C39 1.406(8)
C39 C40 1.398(9)
C39 H39 0.9300
C40 C41 1.336(9)
C40 H40 0.9300
C41 C42 1.286(9)
C41 H41 0.9300
C42 C43 1.437(10)
C42 H42 0.9300
C43 H43 0.9300
C44 C49 1.388(7)
C44 C45 1.396(7)
C45 C46 1.368(7)
C45 H45 0.9300
C46 C47 1.367(8)
C46 H46 0.9300
C47 C48 1.379(9)
C47 H47 0.9300
C48 C49 1.393(8)
C48 H48 0.9300
C49 H49 0.9300
C50 C55 1.390(7)
C50 C51 1.399(7)
C51 C52 1.412(8)
C51 H51 0.9300
C52 C53 1.358(8)
C52 H52 0.9300
C53 C54 1.354(8)
C53 H53 0.9300
C54 C55 1.399(7)
C54 H54 0.9300
C55 H55 0.9300

loop_
_geom_torsion_atom_site_label_1
_geom_torsion_atom_site_label_2
_geom_torsion_atom_site_label_3
_geom_torsion_atom_site_label_4
_geom_torsion
N2 Ir1 N1 C1 177.9(5)
C13 Ir1 N1 C1 -86.7(5)
C12 Ir1 N1 C1 -54.1(4)
C11 Ir1 N1 C1 -14.9(5)
C15 Ir1 N1 C1 5.6(6)
C14 Ir1 N1 C1 -78.3(7)
Cl1 Ir1 N1 C1 93.4(4)
N2 Ir1 N1 C5 1.0(4)
C13 Ir1 N1 C5 96.4(4)
C12 Ir1 N1 C5 128.9(4)
C11 Ir1 N1 C5 168.1(4)
C15 Ir1 N1 C5 -171.4(4)
C14 Ir1 N1 C5 104.7(6)
Cl1 Ir1 N1 C5 -83.6(4)
N1 Ir1 N2 C6 -2.3(4)
C13 Ir1 N2 C6 -125.3(4)
C12 Ir1 N2 C6 -94.0(4)
C11 Ir1 N2 C6 -116.3(8)
C15 Ir1 N2 C6 170.6(4)
C14 Ir1 N2 C6 -164.8(4)
Cl1 Ir1 N2 C6 83.3(4)
N1 Ir1 N2 C10 -174.7(5)
C13 Ir1 N2 C10 62.4(5)
C12 Ir1 N2 C10 93.6(5)
C11 Ir1 N2 C10 71.4(9)
C15 Ir1 N2 C10 -1.7(6)
C14 Ir1 N2 C10 22.8(5)
Cl1 Ir1 N2 C10 -89.0(4)
C5 N1 C1 C2 -0.3(8)
Ir1 N1 C1 C2 -177.2(4)
N1 C1 C2 C3 -1.1(9)
C1 C2 C3 C4 0.9(10)
C2 C3 C4 C5 0.5(10)
C1 N1 C5 C4 1.8(8)
Ir1 N1 C5 C4 178.9(5)
C1 N1 C5 C6 -176.8(5)
Ir1 N1 C5 C6 0.4(6)
C3 C4 C5 N1 -1.9(10)
C3 C4 C5 C6 176.5(6)
C10 N2 C6 C7 0.1(9)
Ir1 N2 C6 C7 -172.6(5)
C10 N2 C6 C5 175.9(5)
Ir1 N2 C6 C5 3.2(7)
N1 C5 C6 N2 -2.4(8)
C4 C5 C6 N2 179.2(6)
N1 C5 C6 C7 173.3(6)
C4 C5 C6 C7 -5.2(11)
N2 C6 C7 C8 1.5(11)
C5 C6 C7 C8 -173.8(7)
C6 C7 C8 C9 -2.5(11)
C7 C8 C9 C10 2.0(11)
C6 N2 C10 C9 -0.7(9)
Ir1 N2 C10 C9 171.5(5)
C8 C9 C10 N2 -0.4(10)
N1 Ir1 C11 C15 160.4(3)
N2 Ir1 C11 C15 -89.2(8)
C13 Ir1 C11 C15 -79.5(3)
C12 Ir1 C11 C15 -117.1(4)
C14 Ir1 C11 C15 -36.7(3)
Cl1 Ir1 C11 C15 70.2(3)
N1 Ir1 C11 C12 -82.5(3)
N2 Ir1 C11 C12 28.0(9)
C13 Ir1 C11 C12 37.7(3)
C15 Ir1 C11 C12 117.1(4)
C14 Ir1 C11 C12 80.5(3)
Cl1 Ir1 C11 C12 -172.7(3)
N1 Ir1 C11 C16 38.6(5)
N2 Ir1 C11 C16 149.0(7)
C13 Ir1 C11 C16 158.7(5)
C12 Ir1 C11 C16 121.1(6)
C15 Ir1 C11 C16 -121.8(6)
C14 Ir1 C11 C16 -158.5(5)
Cl1 Ir1 C11 C16 -51.6(5)
C15 C11 C12 C13 0.6(5)
C16 C11 C12 C13 175.0(4)
Ir1 C11 C12 C13 -61.0(3)
C15 C11 C12 C28 -177.7(5)
C16 C11 C12 C28 -3.3(8)
Ir1 C11 C12 C28 120.7(5)
C15 C11 C12 Ir1 61.6(3)
C16 C11 C12 Ir1 -124.0(5)
N1 Ir1 C12 C13 -134.8(3)
N2 Ir1 C12 C13 -54.2(4)
C11 Ir1 C12 C13 117.8(5)
C15 Ir1 C12 C13 79.9(3)
C14 Ir1 C12 C13 37.5(3)
Cl1 Ir1 C12 C13 130.7(3)
N1 Ir1 C12 C11 107.4(3)
N2 Ir1 C12 C11 -172.0(3)
C13 Ir1 C12 C11 -117.8(5)
C15 Ir1 C12 C11 -37.9(3)
C14 Ir1 C12 C11 -80.3(3)
Cl1 Ir1 C12 C11 12.9(4)
N1 Ir1 C12 C28 -15.0(5)
N2 Ir1 C12 C28 65.7(5)
C13 Ir1 C12 C28 119.9(6)
C11 Ir1 C12 C28 -122.4(6)
C15 Ir1 C12 C28 -160.2(5)
C14 Ir1 C12 C28 157.3(5)
Cl1 Ir1 C12 C28 -109.4(4)
C11 C12 C13 C14 -0.9(6)
C28 C12 C13 C14 177.4(5)
Ir1 C12 C13 C14 -62.4(3)
C11 C12 C13 C29 -175.4(5)
C28 C12 C13 C29 2.9(8)
Ir1 C12 C13 C29 123.0(5)
C11 C12 C13 Ir1 61.6(3)
C28 C12 C13 Ir1 -120.1(5)
N1 Ir1 C13 C12 58.0(4)
N2 Ir1 C13 C12 139.9(3)
C11 Ir1 C13 C12 -37.9(3)
C15 Ir1 C13 C12 -80.7(3)
C14 Ir1 C13 C12 -118.1(5)
Cl1 Ir1 C13 C12 -122.2(3)
N1 Ir1 C13 C14 176.0(3)
N2 Ir1 C13 C14 -102.1(3)
C12 Ir1 C13 C14 118.1(5)
C11 Ir1 C13 C14 80.2(3)
C15 Ir1 C13 C14 37.4(3)
Cl1 Ir1 C13 C14 -4.1(5)
N1 Ir1 C13 C29 -62.1(6)
N2 Ir1 C13 C29 19.8(6)
C12 Ir1 C13 C29 -120.0(7)
C11 Ir1 C13 C29 -157.9(6)
C15 Ir1 C13 C29 159.3(6)
C14 Ir1 C13 C29 121.9(6)
Cl1 Ir1 C13 C29 117.8(5)
C12 C13 C14 C15 0.9(6)
C29 C13 C14 C15 175.3(5)
Ir1 C13 C14 C15 -60.9(3)
C12 C13 C14 C30 -173.7(5)
C29 C13 C14 C30 0.7(9)
Ir1 C13 C14 C30 124.5(5)
C12 C13 C14 Ir1 61.8(3)
C29 C13 C14 Ir1 -123.8(5)
N1 Ir1 C14 C15 106.7(6)
N2 Ir1 C14 C15 -154.1(3)
C13 Ir1 C14 C15 117.8(4)
C12 Ir1 C14 C15 80.2(3)
C11 Ir1 C14 C15 37.0(3)
Cl1 Ir1 C14 C15 -64.3(3)
N1 Ir1 C14 C13 -11.1(7)
N2 Ir1 C14 C13 88.1(3)
C12 Ir1 C14 C13 -37.6(3)
C11 Ir1 C14 C13 -80.9(3)
C15 Ir1 C14 C13 -117.8(4)
Cl1 Ir1 C14 C13 177.9(3)
N1 Ir1 C14 C30 -132.6(6)
N2 Ir1 C14 C30 -33.4(6)
C13 Ir1 C14 C30 -121.5(6)
C12 Ir1 C14 C30 -159.1(6)
C11 Ir1 C14 C30 157.7(6)
C15 Ir1 C14 C30 120.7(7)
Cl1 Ir1 C14 C30 56.4(5)
C13 C14 C15 C11 -0.5(5)
C30 C14 C15 C11 174.2(5)
Ir1 C14 C15 C11 -60.6(3)
C13 C14 C15 C31 -178.6(5)
C30 C14 C15 C31 -4.0(8)
Ir1 C14 C15 C31 121.2(5)
C13 C14 C15 Ir1 60.1(3)
C30 C14 C15 Ir1 -125.2(5)
C12 C11 C15 C14 -0.1(5)
C16 C11 C15 C14 -174.5(4)
Ir1 C11 C15 C14 60.9(3)
C12 C11 C15 C31 178.1(5)
C16 C11 C15 C31 3.6(8)
Ir1 C11 C15 C31 -120.9(5)
C12 C11 C15 Ir1 -61.0(3)
C16 C11 C15 Ir1 124.6(5)
N1 Ir1 C15 C14 -151.5(3)
N2 Ir1 C15 C14 40.0(4)
C13 Ir1 C15 C14 -37.7(3)
C12 Ir1 C15 C14 -80.9(3)
C11 Ir1 C15 C14 -119.2(4)
Cl1 Ir1 C15 C14 123.7(3)
N1 Ir1 C15 C11 -32.3(5)
N2 Ir1 C15 C11 159.2(3)
C13 Ir1 C15 C11 81.4(3)
C12 Ir1 C15 C11 38.3(3)
C14 Ir1 C15 C11 119.2(4)
Cl1 Ir1 C15 C11 -117.2(3)
N1 Ir1 C15 C31 88.8(5)
N2 Ir1 C15 C31 -79.7(5)
C13 Ir1 C15 C31 -157.4(5)
C12 Ir1 C15 C31 159.4(5)
C11 Ir1 C15 C31 121.1(6)
C14 Ir1 C15 C31 -119.7(6)
Cl1 Ir1 C15 C31 4.0(5)
C15 C11 C16 C21 125.1(5)
C12 C11 C16 C21 -48.3(7)
Ir1 C11 C16 C21 -140.9(4)
C15 C11 C16 C17 -50.7(7)
C12 C11 C16 C17 136.0(5)
Ir1 C11 C16 C17 43.4(7)
C21 C16 C17 C18 -0.2(8)
C11 C16 C17 C18 175.7(5)
C16 C17 C18 C19 -0.1(8)
C17 C18 C19 C20 1.0(8)
C17 C18 C19 C22 -179.7(5)
C18 C19 C20 C21 -1.7(8)
C22 C19 C20 C21 179.1(5)
C17 C16 C21 C20 -0.5(7)
C11 C16 C21 C20 -176.4(5)
C19 C20 C21 C16 1.5(8)
C20 C19 C22 C23 41.5(7)
C18 C19 C22 C23 -137.8(5)
C20 C19 C22 C27 -137.9(5)
C18 C19 C22 C27 42.8(7)
C27 C22 C23 C24 -0.7(8)
C19 C22 C23 C24 179.9(5)
C22 C23 C24 C25 -0.7(9)
C23 C24 C25 C26 1.2(9)
C24 C25 C26 C27 -0.4(9)
C23 C22 C27 C26 1.5(8)
C19 C22 C27 C26 -179.1(5)
C25 C26 C27 C22 -0.9(8)
C38 B1 C32 C37 -44.2(7)
C50 B1 C32 C37 76.4(6)
C44 B1 C32 C37 -164.3(5)
C38 B1 C32 C33 137.2(5)
C50 B1 C32 C33 -102.3(6)
C44 B1 C32 C33 17.1(7)
C37 C32 C33 C34 1.9(8)
B1 C32 C33 C34 -179.3(5)
C32 C33 C34 C35 -2.7(10)
C33 C34 C35 C36 1.7(11)
C34 C35 C36 C37 0.0(11)
C33 C32 C37 C36 -0.3(9)
B1 C32 C37 C36 -179.0(6)
C35 C36 C37 C32 -0.7(10)
C50 B1 C38 C43 11.5(9)
C32 B1 C38 C43 131.3(7)
C44 B1 C38 C43 -108.7(8)
C50 B1 C38 C39 -170.9(6)
C32 B1 C38 C39 -51.1(7)
C44 B1 C38 C39 68.9(7)
C43 C38 C39 C40 0.5(12)
B1 C38 C39 C40 -177.4(7)
C38 C39 C40 C41 -0.2(13)
C39 C40 C41 C42 1.2(14)
C40 C41 C42 C43 -2.5(16)
C39 C38 C43 C42 -1.8(12)
B1 C38 C43 C42 176.0(7)
C41 C42 C43 C38 2.9(16)
C38 B1 C44 C49 -21.0(7)
C50 B1 C44 C49 -143.0(5)
C32 B1 C44 C49 96.6(6)
C38 B1 C44 C45 160.1(5)
C50 B1 C44 C45 38.2(6)
C32 B1 C44 C45 -82.2(6)
C49 C44 C45 C46 0.8(8)
B1 C44 C45 C46 179.8(5)
C44 C45 C46 C47 -0.4(10)
C45 C46 C47 C48 -0.9(10)
C46 C47 C48 C49 1.8(11)
C45 C44 C49 C48 0.2(9)
B1 C44 C49 C48 -178.7(6)
C47 C48 C49 C44 -1.5(11)
C38 B1 C50 C55 -70.4(6)
C32 B1 C50 C55 171.8(5)
C44 B1 C50 C55 51.2(6)
C38 B1 C50 C51 110.0(6)
C32 B1 C50 C51 -7.8(7)
C44 B1 C50 C51 -128.4(5)
C55 C50 C51 C52 2.0(8)
B1 C50 C51 C52 -178.4(5)
C50 C51 C52 C53 -1.2(9)
C51 C52 C53 C54 -0.5(9)
C52 C53 C54 C55 1.1(9)
C51 C50 C55 C54 -1.4(8)
B1 C50 C55 C54 179.0(5)
C53 C54 C55 C50 -0.2(8)
